data_7235792
loop_
_publ_author_name
'Akhtar, Masood'
'Malik, Mohammad Azad'
'Raftery, James'
'O'Brien, Paul'

_publ_section_title
;
 Synthesis of iron selenide nanocrystals and thin films from
 bis(tetraisopropyldiselenoimidodiphosphinato)iron(ii) and
 bis(tetraphenyldiselenoimidodiphosphinato)iron(ii) complexes
;
_journal_issue 48
_journal_name_full 'J. Mater. Chem. A'
_journal_page_first 20612
_journal_paper_doi 10.1039/C4TA04054F
_journal_volume 2
_journal_year 2014
_chemical_formula_sum 'C48 H40 Fe N2 P4 Se4'
_chemical_formula_weight 1140.39
_space_group_IT_number 2
_space_group_name_Hall '-P 1'
_space_group_name_H-M_alt 'P -1'
_symmetry_cell_setting triclinic
_symmetry_space_group_name_H-M 'P -1'
_atom_sites_solution_hydrogens geom
_atom_sites_solution_primary direct
_atom_sites_solution_secondary difmap
_audit_creation_method SHELXL-97
_cell_angle_alpha 89.753(3)
_cell_angle_beta 82.344(2)
_cell_angle_gamma 77.988(2)
_cell_formula_units_Z 2
_cell_length_a 10.0919(5)
_cell_length_b 12.9751(6)
_cell_length_c 18.0953(8)
_cell_measurement_reflns_used 7757
_cell_measurement_temperature 180(2)
_cell_measurement_theta_max 68.55
_cell_measurement_theta_min 4.52
_cell_volume 2296.25(19)
_computing_cell_refinement 'Bruker SAINT'
_computing_data_collection 'Bruker APEX2'
_computing_data_reduction 'Bruker SAINT'
_computing_molecular_graphics 'Bruker SHELXTL'
_computing_publication_material 'Bruker SHELXTL'
_computing_structure_refinement 'SHELXL-97 (Sheldrick, 2008)'
_computing_structure_solution 'SHELXS-97 (Sheldrick, 2008)'
_diffrn_ambient_temperature 180(2)
_diffrn_measured_fraction_theta_full 0.952
_diffrn_measured_fraction_theta_max 0.944
_diffrn_measurement_device_type 'Bruker APEX-II CCD'
_diffrn_measurement_method '\f and \w scans'
_diffrn_radiation_monochromator graphite
_diffrn_radiation_source 'fine-focus sealed tube'
_diffrn_radiation_type CuK\a
_diffrn_radiation_wavelength 1.54178
_diffrn_reflns_av_R_equivalents 0.0376
_diffrn_reflns_av_sigmaI/netI 0.0535
_diffrn_reflns_limit_h_max 12
_diffrn_reflns_limit_h_min -10
_diffrn_reflns_limit_k_max 15
_diffrn_reflns_limit_k_min -14
_diffrn_reflns_limit_l_max 21
_diffrn_reflns_limit_l_min -21
_diffrn_reflns_number 14524
_diffrn_reflns_theta_full 66.60
_diffrn_reflns_theta_max 68.54
_diffrn_reflns_theta_min 4.52
_exptl_absorpt_coefficient_mu 7.857
_exptl_absorpt_correction_T_max 0.4282
_exptl_absorpt_correction_T_min 0.308854
_exptl_absorpt_correction_type multi-scan
_exptl_absorpt_process_details SADABS
_exptl_crystal_colour brown
_exptl_crystal_density_diffrn 1.649
_exptl_crystal_density_method 'not measured'
_exptl_crystal_description block
_exptl_crystal_F_000 1128
_exptl_crystal_size_max 0.17
_exptl_crystal_size_mid 0.15
_exptl_crystal_size_min 0.13
_refine_diff_density_max 5.157
_refine_diff_density_min -0.839
_refine_diff_density_rms 0.187
_refine_ls_extinction_method none
_refine_ls_goodness_of_fit_ref 1.565
_refine_ls_hydrogen_treatment constr
_refine_ls_matrix_type full
_refine_ls_number_parameters 535
_refine_ls_number_reflns 7985
_refine_ls_number_restraints 0
_refine_ls_restrained_S_all 1.565
_refine_ls_R_factor_all 0.0661
_refine_ls_R_factor_gt 0.0589
_refine_ls_shift/su_max 0.000
_refine_ls_shift/su_mean 0.000
_refine_ls_structure_factor_coef Fsqd
_refine_ls_weighting_details 'calc w=1/[\s^2^(Fo^2^)+(0.0608P)^2^+3.8386P] where P=(Fo^2^+2Fc^2^)/3'
_refine_ls_weighting_scheme calc
_refine_ls_wR_factor_gt 0.1703
_refine_ls_wR_factor_ref 0.1781
_reflns_number_gt 7121
_reflns_number_total 7985
_reflns_threshold_expression >2sigma(I)
_cod_data_source_file c4ta04054f2.cif
_cod_data_source_block s3714ma_fe
_cod_depositor_comments
;
The following automatic conversions were performed:

data item '_symmetry_cell_setting' value 'Triclinic' was changed to
'triclinic' in accordance with the
/home/saulius/struct/COD-crude-data/automatic-downloads/DataCite-retrospective/RSC/depositions/lib/dictionaries/cif_core.dic
dictionary named 'cif_core.dic' version 2.4.2 last updated on
2011-04-26.

Automatic conversion script
Id: cif_fix_values 6909 2019-04-08 15:41:33Z antanas 
;
_cod_original_sg_symbol_H-M P-1
_cod_database_code 7235792

loop_
_symmetry_equiv_pos_as_xyz
'x, y, z'
'-x, -y, -z'

loop_
_atom_site_label
_atom_site_type_symbol
_atom_site_fract_x
_atom_site_fract_y
_atom_site_fract_z
_atom_site_U_iso_or_equiv
_atom_site_adp_type
_atom_site_occupancy
_atom_site_symmetry_multiplicity
_atom_site_calc_flag
_atom_site_refinement_flags
C1 C 0.7442(7) 0.7362(6) 0.1334(4) 0.0384(16) Uani 1 1 d .
C2 C 0.8065(9) 0.6489(8) 0.1699(4) 0.054(2) Uani 1 1 d .
H2 H 0.9031 0.6259 0.1616 0.065 Uiso 1 1 calc R
C3 C 0.7279(12) 0.5950(10) 0.2187(5) 0.076(3) Uani 1 1 d .
H3 H 0.7711 0.5344 0.2428 0.091 Uiso 1 1 calc R
C4 C 0.5883(13) 0.6286(11) 0.2323(5) 0.080(4) Uani 1 1 d .
H4 H 0.5347 0.5915 0.2653 0.096 Uiso 1 1 calc R
C5 C 0.5271(11) 0.7175(11) 0.1972(6) 0.079(4) Uani 1 1 d .
H5 H 0.4309 0.7420 0.2074 0.095 Uiso 1 1 calc R
C6 C 0.6029(8) 0.7714(8) 0.1474(5) 0.055(2) Uani 1 1 d .
H6 H 0.5591 0.8316 0.1231 0.066 Uiso 1 1 calc R
C7 C 0.7947(7) 0.7907(6) -0.0228(4) 0.0382(16) Uani 1 1 d .
C8 C 0.8694(9) 0.7125(8) -0.0727(4) 0.052(2) Uani 1 1 d .
H8 H 0.9465 0.6653 -0.0584 0.062 Uiso 1 1 calc R
C9 C 0.8332(11) 0.7021(10) -0.1431(5) 0.073(3) Uani 1 1 d .
H9 H 0.8840 0.6477 -0.1769 0.087 Uiso 1 1 calc R
C10 C 0.7199(12) 0.7737(10) -0.1636(5) 0.074(4) Uani 1 1 d .
H10 H 0.6945 0.7683 -0.2119 0.088 Uiso 1 1 calc R
C11 C 0.6472(11) 0.8498(8) -0.1155(6) 0.064(3) Uani 1 1 d .
H11 H 0.5708 0.8975 -0.1301 0.077 Uiso 1 1 calc R
C12 C 0.6825(9) 0.8595(7) -0.0445(5) 0.0499(19) Uani 1 1 d .
H12 H 0.6298 0.9132 -0.0109 0.060 Uiso 1 1 calc R
C13 C 1.1674(6) 0.7019(5) 0.1766(3) 0.0299(13) Uani 1 1 d .
C14 C 1.1925(8) 0.5920(6) 0.1819(4) 0.0416(16) Uani 1 1 d .
H14 H 1.2010 0.5488 0.1386 0.050 Uiso 1 1 calc R
C15 C 1.2050(8) 0.5466(6) 0.2509(4) 0.0456(17) Uani 1 1 d .
H15 H 1.2222 0.4722 0.2554 0.055 Uiso 1 1 calc R
C16 C 1.1917(7) 0.6126(7) 0.3138(4) 0.0437(17) Uani 1 1 d .
H16 H 1.1994 0.5824 0.3614 0.052 Uiso 1 1 calc R
C17 C 1.1683(7) 0.7176(6) 0.3079(4) 0.0420(16) Uani 1 1 d .
H17 H 1.1604 0.7605 0.3514 0.050 Uiso 1 1 calc R
C18 C 1.1553(7) 0.7651(6) 0.2392(4) 0.0377(15) Uani 1 1 d .
H18 H 1.1384 0.8396 0.2356 0.045 Uiso 1 1 calc R
C19 C 1.2713(7) 0.6803(6) 0.0185(3) 0.0347(14) Uani 1 1 d .
C20 C 1.2420(7) 0.5930(6) -0.0157(4) 0.0419(16) Uani 1 1 d .
H20 H 1.1541 0.5769 -0.0043 0.050 Uiso 1 1 calc R
C21 C 1.3397(9) 0.5301(7) -0.0660(4) 0.0518(19) Uani 1 1 d .
H21 H 1.3190 0.4710 -0.0894 0.062 Uiso 1 1 calc R
C22 C 1.4691(9) 0.5535(8) -0.0824(4) 0.054(2) Uani 1 1 d .
H22 H 1.5364 0.5109 -0.1176 0.065 Uiso 1 1 calc R
C23 C 1.4993(8) 0.6386(7) -0.0476(4) 0.051(2) Uani 1 1 d .
H23 H 1.5880 0.6536 -0.0580 0.061 Uiso 1 1 calc R
C24 C 1.4014(7) 0.7017(6) 0.0021(4) 0.0404(16) Uani 1 1 d .
H24 H 1.4227 0.7604 0.0255 0.048 Uiso 1 1 calc R
C25 C 0.7450(6) 0.2938(5) 0.4759(3) 0.0277(12) Uani 1 1 d .
C26 C 0.7402(7) 0.1919(6) 0.4969(4) 0.0372(15) Uani 1 1 d .
H26 H 0.8068 0.1345 0.4736 0.045 Uiso 1 1 calc R
C27 C 0.6404(8) 0.1730(7) 0.5510(4) 0.0454(17) Uani 1 1 d .
H27 H 0.6376 0.1027 0.5648 0.054 Uiso 1 1 calc R
C28 C 0.5440(7) 0.2558(7) 0.5855(4) 0.0437(17) Uani 1 1 d .
H28 H 0.4746 0.2423 0.6228 0.052 Uiso 1 1 calc R
C29 C 0.5478(7) 0.3587(7) 0.5659(4) 0.0445(17) Uani 1 1 d .
H29 H 0.4815 0.4158 0.5897 0.053 Uiso 1 1 calc R
C30 C 0.6506(7) 0.3771(6) 0.5107(4) 0.0363(15) Uani 1 1 d .
H30 H 0.6552 0.4473 0.4973 0.044 Uiso 1 1 calc R
C31 C 0.8060(6) 0.2729(5) 0.3166(3) 0.0299(13) Uani 1 1 d .
C32 C 0.8939(8) 0.2221(6) 0.2569(4) 0.0404(16) Uani 1 1 d .
H32 H 0.9889 0.2016 0.2603 0.048 Uiso 1 1 calc R
C33 C 0.8446(9) 0.2005(7) 0.1917(4) 0.052(2) Uani 1 1 d .
H33 H 0.9056 0.1662 0.1504 0.062 Uiso 1 1 calc R
C34 C 0.7064(9) 0.2295(7) 0.1877(4) 0.053(2) Uani 1 1 d .
H34 H 0.6716 0.2148 0.1435 0.063 Uiso 1 1 calc R
C35 C 0.6190(10) 0.2796(8) 0.2475(5) 0.059(2) Uani 1 1 d .
H35 H 0.5237 0.2985 0.2446 0.070 Uiso 1 1 calc R
C36 C 0.6676(8) 0.3028(7) 0.3119(4) 0.0446(17) Uani 1 1 d .
H36 H 0.6066 0.3390 0.3526 0.054 Uiso 1 1 calc R
C37 C 1.1403(6) 0.1849(5) 0.5320(3) 0.0269(12) Uani 1 1 d .
C38 C 1.0890(7) 0.0953(5) 0.5457(4) 0.0360(14) Uani 1 1 d .
H38 H 1.0563 0.0633 0.5066 0.043 Uiso 1 1 calc R
C39 C 1.0843(8) 0.0507(6) 0.6160(4) 0.0403(16) Uani 1 1 d .
H39 H 1.0474 -0.0105 0.6252 0.048 Uiso 1 1 calc R
C40 C 1.1340(7) 0.0966(6) 0.6719(4) 0.0412(16) Uani 1 1 d .
H40 H 1.1331 0.0658 0.7197 0.049 Uiso 1 1 calc R
C41 C 1.1847(7) 0.1862(6) 0.6595(4) 0.0401(16) Uani 1 1 d .
H41 H 1.2166 0.2179 0.6990 0.048 Uiso 1 1 calc R
C42 C 1.1897(6) 0.2312(5) 0.5893(4) 0.0325(13) Uani 1 1 d .
H42 H 1.2263 0.2926 0.5805 0.039 Uiso 1 1 calc R
C43 C 1.2842(6) 0.1353(5) 0.3847(3) 0.0301(13) Uani 1 1 d .
C44 C 1.2580(7) 0.0760(5) 0.3282(3) 0.0351(14) Uani 1 1 d .
H44 H 1.1670 0.0831 0.3174 0.042 Uiso 1 1 calc R
C45 C 1.3645(8) 0.0048(6) 0.2863(4) 0.0437(17) Uani 1 1 d .
H45 H 1.3458 -0.0362 0.2471 0.052 Uiso 1 1 calc R
C46 C 1.4955(8) -0.0057(6) 0.3020(4) 0.0473(18) Uani 1 1 d .
H46 H 1.5680 -0.0528 0.2726 0.057 Uiso 1 1 calc R
C47 C 1.5233(8) 0.0515(7) 0.3599(6) 0.060(2) Uani 1 1 d .
H47 H 1.6142 0.0419 0.3713 0.072 Uiso 1 1 calc R
C48 C 1.4186(7) 0.1232(6) 0.4019(5) 0.0451(17) Uani 1 1 d .
H48 H 1.4376 0.1632 0.4415 0.054 Uiso 1 1 calc R
Fe1 Fe 1.0000 1.0000 0.0000 0.0085(2) Uani 1 2 d S
Fe2 Fe 1.0000 0.5000 0.5000 0.0036(2) Uani 1 2 d S
N1 N 1.0017(6) 0.7419(4) 0.0629(3) 0.0349(12) Uani 1 1 d .
N2 N 1.0137(5) 0.2289(4) 0.4033(3) 0.0292(11) Uani 1 1 d .
P1 P 0.84818(16) 0.80309(13) 0.06817(8) 0.0306(3) Uani 1 1 d .
P2 P 1.14196(16) 0.75918(13) 0.08540(8) 0.0292(3) Uani 1 1 d .
P3 P 0.87331(15) 0.31024(12) 0.39834(8) 0.0246(3) Uani 1 1 d .
P4 P 1.15072(15) 0.23230(12) 0.43715(8) 0.0247(3) Uani 1 1 d .
Se1 Se 0.79927(8) 0.96743(6) 0.10383(4) 0.0431(2) Uani 1 1 d .
Se2 Se 1.17638(8) 0.91920(6) 0.09078(4) 0.0406(2) Uani 1 1 d .
Se3 Se 0.87950(7) 0.47532(5) 0.38271(4) 0.03112(19) Uani 1 1 d .
Se4 Se 1.22688(7) 0.37722(5) 0.43167(4) 0.03133(19) Uani 1 1 d .

loop_
_atom_site_aniso_label
_atom_site_aniso_U_11
_atom_site_aniso_U_22
_atom_site_aniso_U_33
_atom_site_aniso_U_23
_atom_site_aniso_U_13
_atom_site_aniso_U_12
C1 0.040(4) 0.054(4) 0.027(3) -0.006(3) -0.006(3) -0.021(3)
C2 0.066(5) 0.072(6) 0.038(4) 0.021(4) -0.027(4) -0.036(5)
C3 0.105(8) 0.110(9) 0.040(4) 0.029(5) -0.032(5) -0.071(7)
C4 0.098(8) 0.127(10) 0.036(4) 0.000(5) 0.004(5) -0.080(8)
C5 0.059(6) 0.120(10) 0.061(6) -0.034(6) 0.023(5) -0.044(6)
C6 0.040(4) 0.066(6) 0.060(5) -0.017(4) 0.006(4) -0.020(4)
C7 0.041(4) 0.054(4) 0.028(3) 0.008(3) -0.011(3) -0.025(3)
C8 0.047(4) 0.073(6) 0.038(4) -0.002(4) -0.007(3) -0.019(4)
C9 0.077(7) 0.121(9) 0.035(4) -0.013(5) 0.003(4) -0.062(7)
C10 0.098(8) 0.110(9) 0.045(5) 0.040(6) -0.039(5) -0.078(7)
C11 0.085(7) 0.062(6) 0.064(6) 0.028(5) -0.046(5) -0.036(5)
C12 0.063(5) 0.046(5) 0.053(4) 0.018(4) -0.032(4) -0.022(4)
C13 0.027(3) 0.034(3) 0.029(3) 0.007(3) -0.005(2) -0.007(2)
C14 0.054(4) 0.036(4) 0.037(3) 0.003(3) -0.010(3) -0.013(3)
C15 0.057(5) 0.042(4) 0.042(4) 0.012(3) -0.013(3) -0.014(3)
C16 0.043(4) 0.060(5) 0.029(3) 0.017(3) -0.007(3) -0.012(3)
C17 0.040(4) 0.056(5) 0.028(3) -0.007(3) -0.002(3) -0.009(3)
C18 0.036(4) 0.040(4) 0.034(3) 0.001(3) -0.001(3) -0.006(3)
C19 0.031(3) 0.048(4) 0.026(3) 0.007(3) -0.007(2) -0.011(3)
C20 0.037(4) 0.053(5) 0.037(3) -0.007(3) -0.009(3) -0.008(3)
C21 0.052(5) 0.060(5) 0.042(4) -0.007(4) -0.004(3) -0.012(4)
C22 0.050(5) 0.068(6) 0.036(4) 0.007(4) 0.005(3) -0.001(4)
C23 0.037(4) 0.068(6) 0.047(4) 0.016(4) 0.002(3) -0.016(4)
C24 0.040(4) 0.047(4) 0.038(3) 0.012(3) -0.005(3) -0.017(3)
C25 0.030(3) 0.032(3) 0.023(3) 0.002(2) -0.007(2) -0.008(2)
C26 0.042(4) 0.034(4) 0.035(3) 0.004(3) -0.004(3) -0.006(3)
C27 0.053(4) 0.047(4) 0.040(4) 0.007(3) -0.008(3) -0.020(4)
C28 0.035(4) 0.066(5) 0.031(3) 0.012(3) -0.003(3) -0.015(3)
C29 0.035(4) 0.060(5) 0.035(3) -0.003(3) -0.003(3) -0.002(3)
C30 0.037(4) 0.038(4) 0.032(3) 0.003(3) -0.009(3) -0.001(3)
C31 0.034(3) 0.032(3) 0.027(3) 0.004(2) -0.012(2) -0.009(3)
C32 0.048(4) 0.048(4) 0.027(3) -0.002(3) -0.008(3) -0.013(3)
C33 0.064(5) 0.058(5) 0.036(4) -0.005(4) -0.010(3) -0.015(4)
C34 0.072(6) 0.055(5) 0.040(4) 0.005(4) -0.032(4) -0.017(4)
C35 0.058(5) 0.071(6) 0.052(5) -0.003(4) -0.030(4) -0.012(4)
C36 0.039(4) 0.056(5) 0.040(4) -0.004(3) -0.017(3) -0.006(3)
C37 0.029(3) 0.024(3) 0.027(3) 0.002(2) -0.005(2) 0.000(2)
C38 0.042(4) 0.032(3) 0.039(3) 0.002(3) -0.009(3) -0.014(3)
C39 0.050(4) 0.031(4) 0.038(4) 0.009(3) -0.003(3) -0.006(3)
C40 0.040(4) 0.044(4) 0.034(3) 0.009(3) -0.005(3) 0.004(3)
C41 0.041(4) 0.044(4) 0.034(3) -0.004(3) -0.012(3) 0.000(3)
C42 0.033(3) 0.028(3) 0.036(3) 0.001(3) -0.009(3) -0.003(2)
C43 0.025(3) 0.029(3) 0.034(3) 0.002(3) -0.003(2) -0.001(2)
C44 0.040(4) 0.033(4) 0.029(3) 0.002(3) -0.006(3) -0.002(3)
C45 0.054(4) 0.037(4) 0.034(3) -0.001(3) -0.001(3) 0.002(3)
C46 0.046(4) 0.037(4) 0.051(4) -0.006(3) 0.009(3) 0.001(3)
C47 0.031(4) 0.056(5) 0.087(6) -0.017(5) 0.000(4) 0.002(3)
C48 0.032(4) 0.042(4) 0.059(4) -0.015(4) -0.006(3) -0.001(3)
Fe1 0.0153(5) 0.0044(5) 0.0075(4) 0.0005(4) -0.0037(4) -0.0047(4)
Fe2 0.0079(4) -0.0013(4) 0.0060(4) 0.0036(3) -0.0036(3) -0.0031(3)
N1 0.037(3) 0.028(3) 0.044(3) 0.002(2) -0.013(2) -0.009(2)
N2 0.030(3) 0.026(3) 0.032(3) 0.001(2) -0.009(2) -0.003(2)
P1 0.0325(8) 0.0344(9) 0.0281(7) 0.0019(6) -0.0093(6) -0.0107(6)
P2 0.0320(8) 0.0305(8) 0.0280(7) 0.0052(6) -0.0095(6) -0.0099(6)
P3 0.0266(7) 0.0241(7) 0.0238(7) 0.0021(6) -0.0072(5) -0.0048(6)
P4 0.0257(7) 0.0220(7) 0.0268(7) 0.0015(6) -0.0063(5) -0.0042(5)
Se1 0.0440(4) 0.0362(4) 0.0482(4) -0.0049(3) -0.0061(3) -0.0064(3)
Se2 0.0495(4) 0.0337(4) 0.0473(4) 0.0114(3) -0.0245(3) -0.0176(3)
Se3 0.0382(4) 0.0249(3) 0.0329(3) 0.0058(3) -0.0141(3) -0.0068(3)
Se4 0.0297(3) 0.0244(3) 0.0404(4) 0.0029(3) -0.0044(3) -0.0070(2)

loop_
_atom_type_symbol
_atom_type_description
_atom_type_scat_dispersion_real
_atom_type_scat_dispersion_imag
_atom_type_scat_source
C C 0.0181 0.0091 'International Tables Vol C Tables 4.2.6.8 and 6.1.1.4'
H H 0.0000 0.0000 'International Tables Vol C Tables 4.2.6.8 and 6.1.1.4'
N N 0.0311 0.0180 'International Tables Vol C Tables 4.2.6.8 and 6.1.1.4'
P P 0.2955 0.4335 'International Tables Vol C Tables 4.2.6.8 and 6.1.1.4'
Fe Fe -1.1336 3.1974 'International Tables Vol C Tables 4.2.6.8 and 6.1.1.4'
Se Se -0.7943 1.1372 'International Tables Vol C Tables 4.2.6.8 and 6.1.1.4'

loop_
_geom_angle_atom_site_label_1
_geom_angle_atom_site_label_2
_geom_angle_atom_site_label_3
_geom_angle
_geom_angle_site_symmetry_1
_geom_angle_site_symmetry_3
C2 C1 C6 119.6(8) . .
C2 C1 P1 119.4(6) . .
C6 C1 P1 120.9(7) . .
C1 C2 C3 120.2(9) . .
C1 C2 H2 119.9 . .
C3 C2 H2 119.9 . .
C4 C3 C2 120.5(11) . .
C4 C3 H3 119.7 . .
C2 C3 H3 119.7 . .
C3 C4 C5 119.0(9) . .
C3 C4 H4 120.5 . .
C5 C4 H4 120.5 . .
C6 C5 C4 121.5(10) . .
C6 C5 H5 119.2 . .
C4 C5 H5 119.2 . .
C5 C6 C1 119.1(10) . .
C5 C6 H6 120.5 . .
C1 C6 H6 120.5 . .
C8 C7 C12 118.9(7) . .
C8 C7 P1 119.5(6) . .
C12 C7 P1 121.7(6) . .
C7 C8 C9 121.0(9) . .
C7 C8 H8 119.5 . .
C9 C8 H8 119.5 . .
C10 C9 C8 118.6(10) . .
C10 C9 H9 120.7 . .
C8 C9 H9 120.7 . .
C11 C10 C9 120.6(8) . .
C11 C10 H10 119.7 . .
C9 C10 H10 119.7 . .
C10 C11 C12 120.8(10) . .
C10 C11 H11 119.6 . .
C12 C11 H11 119.6 . .
C11 C12 C7 120.1(9) . .
C11 C12 H12 120.0 . .
C7 C12 H12 120.0 . .
C18 C13 C14 120.5(6) . .
C18 C13 P2 121.1(5) . .
C14 C13 P2 118.3(5) . .
C15 C14 C13 119.7(7) . .
C15 C14 H14 120.2 . .
C13 C14 H14 120.2 . .
C14 C15 C16 118.8(7) . .
C14 C15 H15 120.6 . .
C16 C15 H15 120.6 . .
C17 C16 C15 121.0(6) . .
C17 C16 H16 119.5 . .
C15 C16 H16 119.5 . .
C16 C17 C18 121.2(7) . .
C16 C17 H17 119.4 . .
C18 C17 H17 119.4 . .
C13 C18 C17 118.8(7) . .
C13 C18 H18 120.6 . .
C17 C18 H18 120.6 . .
C24 C19 C20 119.0(7) . .
C24 C19 P2 121.8(6) . .
C20 C19 P2 119.2(5) . .
C21 C20 C19 120.5(7) . .
C21 C20 H20 119.7 . .
C19 C20 H20 119.7 . .
C20 C21 C22 119.7(8) . .
C20 C21 H21 120.2 . .
C22 C21 H21 120.2 . .
C23 C22 C21 120.0(7) . .
C23 C22 H22 120.0 . .
C21 C22 H22 120.0 . .
C22 C23 C24 120.2(7) . .
C22 C23 H23 119.9 . .
C24 C23 H23 119.9 . .
C23 C24 C19 120.6(7) . .
C23 C24 H24 119.7 . .
C19 C24 H24 119.7 . .
C30 C25 C26 119.9(6) . .
C30 C25 P3 122.8(5) . .
C26 C25 P3 117.3(5) . .
C27 C26 C25 120.5(7) . .
C27 C26 H26 119.7 . .
C25 C26 H26 119.7 . .
C26 C27 C28 120.1(7) . .
C26 C27 H27 119.9 . .
C28 C27 H27 119.9 . .
C29 C28 C27 120.3(7) . .
C29 C28 H28 119.8 . .
C27 C28 H28 119.8 . .
C28 C29 C30 119.1(7) . .
C28 C29 H29 120.4 . .
C30 C29 H29 120.4 . .
C25 C30 C29 120.0(7) . .
C25 C30 H30 120.0 . .
C29 C30 H30 120.0 . .
C32 C31 C36 119.9(6) . .
C32 C31 P3 120.0(5) . .
C36 C31 P3 119.9(5) . .
C31 C32 C33 120.5(7) . .
C31 C32 H32 119.8 . .
C33 C32 H32 119.8 . .
C34 C33 C32 119.3(8) . .
C34 C33 H33 120.3 . .
C32 C33 H33 120.3 . .
C33 C34 C35 120.0(7) . .
C33 C34 H34 120.0 . .
C35 C34 H34 120.0 . .
C36 C35 C34 120.9(8) . .
C36 C35 H35 119.5 . .
C34 C35 H35 119.5 . .
C35 C36 C31 119.4(7) . .
C35 C36 H36 120.3 . .
C31 C36 H36 120.3 . .
C38 C37 C42 119.5(6) . .
C38 C37 P4 117.5(5) . .
C42 C37 P4 123.0(5) . .
C39 C38 C37 121.0(6) . .
C39 C38 H38 119.5 . .
C37 C38 H38 119.5 . .
C38 C39 C40 119.1(7) . .
C38 C39 H39 120.5 . .
C40 C39 H39 120.5 . .
C41 C40 C39 120.8(6) . .
C41 C40 H40 119.6 . .
C39 C40 H40 119.6 . .
C40 C41 C42 120.4(6) . .
C40 C41 H41 119.8 . .
C42 C41 H41 119.8 . .
C37 C42 C41 119.3(6) . .
C37 C42 H42 120.4 . .
C41 C42 H42 120.4 . .
C44 C43 C48 120.0(6) . .
C44 C43 P4 121.6(5) . .
C48 C43 P4 118.4(5) . .
C43 C44 C45 120.3(7) . .
C43 C44 H44 119.8 . .
C45 C44 H44 119.8 . .
C46 C45 C44 119.9(7) . .
C46 C45 H45 120.1 . .
C44 C45 H45 120.1 . .
C45 C46 C47 120.5(7) . .
C45 C46 H46 119.7 . .
C47 C46 H46 119.7 . .
C48 C47 C46 120.3(8) . .
C48 C47 H47 119.8 . .
C46 C47 H47 119.8 . .
C47 C48 C43 118.9(7) . .
C47 C48 H48 120.5 . .
C43 C48 H48 120.5 . .
Se2 Fe1 Se2 180.00(3) . 2_775
Se2 Fe1 Se1 91.62(3) . 2_775
Se2 Fe1 Se1 88.38(3) 2_775 2_775
Se2 Fe1 Se1 88.38(3) . .
Se2 Fe1 Se1 91.62(3) 2_775 .
Se1 Fe1 Se1 179.999(1) 2_775 .
Se3 Fe2 Se3 180.0 2_766 .
Se3 Fe2 Se4 91.39(2) 2_766 .
Se3 Fe2 Se4 88.61(2) . .
Se3 Fe2 Se4 88.61(2) 2_766 2_766
Se3 Fe2 Se4 91.39(2) . 2_766
Se4 Fe2 Se4 180.0 . 2_766
P1 N1 P2 138.8(4) . .
P4 N2 P3 135.3(3) . .
N1 P1 C1 108.4(3) . .
N1 P1 C7 107.1(3) . .
C1 P1 C7 106.8(3) . .
N1 P1 Se1 118.2(2) . .
C1 P1 Se1 106.3(2) . .
C7 P1 Se1 109.5(3) . .
N1 P2 C19 104.7(3) . .
N1 P2 C13 109.9(3) . .
C19 P2 C13 106.1(3) . .
N1 P2 Se2 118.8(2) . .
C19 P2 Se2 110.1(2) . .
C13 P2 Se2 106.6(2) . .
N2 P3 C31 107.2(3) . .
N2 P3 C25 110.6(3) . .
C31 P3 C25 104.1(3) . .
N2 P3 Se3 118.1(2) . .
C31 P3 Se3 104.2(2) . .
C25 P3 Se3 111.4(2) . .
N2 P4 C43 106.3(3) . .
N2 P4 C37 110.4(3) . .
C43 P4 C37 104.6(3) . .
N2 P4 Se4 119.1(2) . .
C43 P4 Se4 105.3(2) . .
C37 P4 Se4 110.1(2) . .
P1 Se1 Fe1 88.28(5) . .
P2 Se2 Fe1 95.91(5) . .
P3 Se3 Fe2 97.01(4) . .
P4 Se4 Fe2 96.35(4) . .

loop_
_geom_bond_atom_site_label_1
_geom_bond_atom_site_label_2
_geom_bond_distance
_geom_bond_site_symmetry_2
C1 C2 1.386(12) .
C1 C6 1.393(11) .
C1 P1 1.813(7) .
C2 C3 1.391(12) .
C2 H2 0.9500 .
C3 C4 1.374(17) .
C3 H3 0.9500 .
C4 C5 1.384(18) .
C4 H4 0.9500 .
C5 C6 1.385(14) .
C5 H5 0.9500 .
C6 H6 0.9500 .
C7 C8 1.386(12) .
C7 C12 1.388(11) .
C7 P1 1.817(6) .
C8 C9 1.387(12) .
C8 H8 0.9500 .
C9 C10 1.406(16) .
C9 H9 0.9500 .
C10 C11 1.344(16) .
C10 H10 0.9500 .
C11 C12 1.391(12) .
C11 H11 0.9500 .
C12 H12 0.9500 .
C13 C18 1.379(10) .
C13 C14 1.401(10) .
C13 P2 1.833(6) .
C14 C15 1.387(10) .
C14 H14 0.9500 .
C15 C16 1.404(11) .
C15 H15 0.9500 .
C16 C17 1.339(11) .
C16 H16 0.9500 .
C17 C18 1.396(10) .
C17 H17 0.9500 .
C18 H18 0.9500 .
C19 C24 1.391(10) .
C19 C20 1.395(10) .
C19 P2 1.804(7) .
C20 C21 1.377(11) .
C20 H20 0.9500 .
C21 C22 1.395(12) .
C21 H21 0.9500 .
C22 C23 1.382(13) .
C22 H22 0.9500 .
C23 C24 1.373(11) .
C23 H23 0.9500 .
C24 H24 0.9500 .
C25 C30 1.375(9) .
C25 C26 1.383(10) .
C25 P3 1.822(6) .
C26 C27 1.368(10) .
C26 H26 0.9500 .
C27 C28 1.378(11) .
C27 H27 0.9500 .
C28 C29 1.387(12) .
C28 H28 0.9500 .
C29 C30 1.399(10) .
C29 H29 0.9500 .
C30 H30 0.9500 .
C31 C32 1.377(10) .
C31 C36 1.384(10) .
C31 P3 1.815(6) .
C32 C33 1.391(10) .
C32 H32 0.9500 .
C33 C34 1.379(12) .
C33 H33 0.9500 .
C34 C35 1.374(13) .
C34 H34 0.9500 .
C35 C36 1.380(10) .
C35 H35 0.9500 .
C36 H36 0.9500 .
C37 C38 1.376(9) .
C37 C42 1.396(9) .
C37 P4 1.818(6) .
C38 C39 1.395(9) .
C38 H38 0.9500 .
C39 C40 1.377(11) .
C39 H39 0.9500 .
C40 C41 1.371(11) .
C40 H40 0.9500 .
C41 C42 1.396(10) .
C41 H41 0.9500 .
C42 H42 0.9500 .
C43 C44 1.367(9) .
C43 C48 1.409(10) .
C43 P4 1.807(6) .
C44 C45 1.400(10) .
C44 H44 0.9500 .
C45 C46 1.369(12) .
C45 H45 0.9500 .
C46 C47 1.379(12) .
C46 H46 0.9500 .
C47 C48 1.393(10) .
C47 H47 0.9500 .
C48 H48 0.9500 .
Fe1 Se2 2.6369(7) .
Fe1 Se2 2.6370(7) 2_775
Fe1 Se1 2.6736(8) 2_775
Fe1 Se1 2.6736(8) .
Fe2 Se3 2.6346(6) 2_766
Fe2 Se3 2.6346(6) .
Fe2 Se4 2.6559(7) .
Fe2 Se4 2.6559(7) 2_766
N1 P1 1.578(6) .
N1 P2 1.583(6) .
N2 P4 1.595(5) .
N2 P3 1.593(5) .
P1 Se1 2.1669(18) .
P2 Se2 2.1800(18) .
P3 Se3 2.1720(16) .
P4 Se4 2.1717(16) .

loop_
_geom_torsion_atom_site_label_1
_geom_torsion_atom_site_label_2
_geom_torsion_atom_site_label_3
_geom_torsion_atom_site_label_4
_geom_torsion
_geom_torsion_site_symmetry_1
C6 C1 C2 C3 1.8(12) .
P1 C1 C2 C3 -178.3(7) .
C1 C2 C3 C4 -1.2(14) .
C2 C3 C4 C5 -0.5(15) .
C3 C4 C5 C6 1.6(15) .
C4 C5 C6 C1 -1.1(14) .
C2 C1 C6 C5 -0.6(11) .
P1 C1 C6 C5 179.4(6) .
C12 C7 C8 C9 -0.3(12) .
P1 C7 C8 C9 -178.6(7) .
C7 C8 C9 C10 0.9(13) .
C8 C9 C10 C11 -0.8(13) .
C9 C10 C11 C12 0.1(14) .
C10 C11 C12 C7 0.6(13) .
C8 C7 C12 C11 -0.5(12) .
P1 C7 C12 C11 177.9(6) .
C18 C13 C14 C15 0.2(11) .
P2 C13 C14 C15 -176.6(6) .
C13 C14 C15 C16 0.1(11) .
C14 C15 C16 C17 -0.4(12) .
C15 C16 C17 C18 0.5(12) .
C14 C13 C18 C17 -0.1(10) .
P2 C13 C18 C17 176.5(5) .
C16 C17 C18 C13 -0.2(11) .
C24 C19 C20 C21 -1.2(11) .
P2 C19 C20 C21 -178.7(6) .
C19 C20 C21 C22 0.4(12) .
C20 C21 C22 C23 0.9(13) .
C21 C22 C23 C24 -1.4(13) .
C22 C23 C24 C19 0.6(12) .
C20 C19 C24 C23 0.7(11) .
P2 C19 C24 C23 178.2(6) .
C30 C25 C26 C27 1.4(10) .
P3 C25 C26 C27 -175.3(5) .
C25 C26 C27 C28 -0.4(11) .
C26 C27 C28 C29 -0.3(11) .
C27 C28 C29 C30 0.1(11) .
C26 C25 C30 C29 -1.7(10) .
P3 C25 C30 C29 174.9(5) .
C28 C29 C30 C25 0.9(10) .
C36 C31 C32 C33 0.0(11) .
P3 C31 C32 C33 -174.9(6) .
C31 C32 C33 C34 -0.7(13) .
C32 C33 C34 C35 0.3(14) .
C33 C34 C35 C36 0.8(14) .
C34 C35 C36 C31 -1.5(14) .
C32 C31 C36 C35 1.1(12) .
P3 C31 C36 C35 176.0(7) .
C42 C37 C38 C39 0.7(10) .
P4 C37 C38 C39 176.6(5) .
C37 C38 C39 C40 -1.0(11) .
C38 C39 C40 C41 1.5(11) .
C39 C40 C41 C42 -1.5(11) .
C38 C37 C42 C41 -0.7(9) .
P4 C37 C42 C41 -176.4(5) .
C40 C41 C42 C37 1.1(10) .
C48 C43 C44 C45 -1.4(11) .
P4 C43 C44 C45 177.1(5) .
C43 C44 C45 C46 0.1(11) .
C44 C45 C46 C47 1.6(13) .
C45 C46 C47 C48 -2.0(14) .
C46 C47 C48 C43 0.7(14) .
C44 C43 C48 C47 1.0(12) .
P4 C43 C48 C47 -177.6(7) .
P2 N1 P1 C1 -111.4(6) .
P2 N1 P1 C7 133.6(6) .
P2 N1 P1 Se1 9.6(7) .
C2 C1 P1 N1 2.0(7) .
C6 C1 P1 N1 -178.0(6) .
C2 C1 P1 C7 117.1(6) .
C6 C1 P1 C7 -62.9(7) .
C2 C1 P1 Se1 -126.0(6) .
C6 C1 P1 Se1 54.0(6) .
C8 C7 P1 N1 18.0(7) .
C12 C7 P1 N1 -160.3(6) .
C8 C7 P1 C1 -98.0(7) .
C12 C7 P1 C1 83.7(7) .
C8 C7 P1 Se1 147.3(6) .
C12 C7 P1 Se1 -31.1(6) .
P1 N1 P2 C19 -152.0(6) .
P1 N1 P2 C13 94.4(6) .
P1 N1 P2 Se2 -28.7(7) .
C24 C19 P2 N1 156.7(6) .
C20 C19 P2 N1 -25.8(6) .
C24 C19 P2 C13 -87.0(6) .
C20 C19 P2 C13 90.5(6) .
C24 C19 P2 Se2 27.9(6) .
C20 C19 P2 Se2 -154.6(5) .
C18 C13 P2 N1 -107.7(6) .
C14 C13 P2 N1 69.0(6) .
C18 C13 P2 C19 139.7(5) .
C14 C13 P2 C19 -43.6(6) .
C18 C13 P2 Se2 22.3(6) .
C14 C13 P2 Se2 -160.9(5) .
P4 N2 P3 C31 153.0(5) .
P4 N2 P3 C25 -94.1(5) .
P4 N2 P3 Se3 35.8(6) .
C32 C31 P3 N2 -28.0(6) .
C36 C31 P3 N2 157.0(6) .
C32 C31 P3 C25 -145.2(6) .
C36 C31 P3 C25 39.9(7) .
C32 C31 P3 Se3 98.0(6) .
C36 C31 P3 Se3 -77.0(6) .
C30 C25 P3 N2 143.4(5) .
C26 C25 P3 N2 -40.0(6) .
C30 C25 P3 C31 -101.7(6) .
C26 C25 P3 C31 74.9(6) .
C30 C25 P3 Se3 10.0(6) .
C26 C25 P3 Se3 -173.4(4) .
P3 N2 P4 C43 -154.4(5) .
P3 N2 P4 C37 92.8(5) .
P3 N2 P4 Se4 -35.9(6) .
C44 C43 P4 N2 0.0(6) .
C48 C43 P4 N2 178.5(6) .
C44 C43 P4 C37 116.8(6) .
C48 C43 P4 C37 -64.7(6) .
C44 C43 P4 Se4 -127.2(5) .
C48 C43 P4 Se4 51.3(6) .
C38 C37 P4 N2 44.3(6) .
C42 C37 P4 N2 -139.9(5) .
C38 C37 P4 C43 -69.6(6) .
C42 C37 P4 C43 106.2(5) .
C38 C37 P4 Se4 177.7(4) .
C42 C37 P4 Se4 -6.5(6) .
N1 P1 Se1 Fe1 51.4(3) .
C1 P1 Se1 Fe1 173.4(2) .
C7 P1 Se1 Fe1 -71.5(2) .
Se2 Fe1 Se1 P1 -78.85(5) .
Se2 Fe1 Se1 P1 101.15(5) 2_775
Se1 Fe1 Se1 P1 -127(81) 2_775
N1 P2 Se2 Fe1 -23.2(3) .
C19 P2 Se2 Fe1 97.4(2) .
C13 P2 Se2 Fe1 -148.0(2) .
Se2 Fe1 Se2 P2 -4(51) 2_775
Se1 Fe1 Se2 P2 -112.42(5) 2_775
Se1 Fe1 Se2 P2 67.58(5) .
N2 P3 Se3 Fe2 -56.1(2) .
C31 P3 Se3 Fe2 -175.0(2) .
C25 P3 Se3 Fe2 73.4(2) .
Se3 Fe2 Se3 P3 131(27) 2_766
Se4 Fe2 Se3 P3 69.46(5) .
Se4 Fe2 Se3 P3 -110.54(5) 2_766
N2 P4 Se4 Fe2 55.5(2) .
C43 P4 Se4 Fe2 174.5(2) .
C37 P4 Se4 Fe2 -73.3(2) .
Se3 Fe2 Se4 P4 111.21(5) 2_766
Se3 Fe2 Se4 P4 -68.79(5) .
Se4 Fe2 Se4 P4 50(24) 2_766
